data_4032206
loop_
_publ_author_name
'Hoang, Giang T.'
'Walsh, Dylan J.'
'McGarry, Kathryn A.'
'Anderson, Constance B.'
'Douglas, Christopher J.'

_publ_section_title
;
 Development and Mechanistic Study of Quinoline-Directed Acyl C-O Bond
 Activation and Alkene Oxyacylation Reactions.
;
_journal_issue 6
_journal_name_full 'The Journal of organic chemistry'
_journal_page_first 2972
_journal_page_last 2983
_journal_paper_doi 10.1021/acs.joc.6b03011
_journal_volume 82
_journal_year 2017
_chemical_formula_moiety 'C55 H45 Cl N O5 P2 Rh'
_chemical_formula_sum 'C55 H45 Cl N O5 P2 Rh'
_chemical_formula_weight 1000.22
_chemical_name_common 12246c
_chemical_name_systematic
; 
 ? 
;
_space_group_IT_number 33
_symmetry_cell_setting orthorhombic
_symmetry_space_group_name_Hall 'P 2c -2n'
_symmetry_space_group_name_H-M 'P n a 21'
_atom_sites_solution_hydrogens geom
_atom_sites_solution_primary direct
_atom_sites_solution_secondary difmap
_audit_creation_method SHELXL-97
_cell_angle_alpha 90.00
_cell_angle_beta 90.00
_cell_angle_gamma 90.00
_cell_formula_units_Z 4
_cell_length_a 19.0030(11)
_cell_length_b 23.7576(13)
_cell_length_c 10.0893(6)
_cell_measurement_reflns_used 9601
_cell_measurement_temperature 173(2)
_cell_measurement_theta_max 27.22
_cell_measurement_theta_min 2.31
_cell_volume 4555.0(5)
_computing_cell_refinement 'SAINT, Bruker'
_computing_data_collection 'SMART, Bruker'
_computing_data_reduction 'SAINT, Bruker'
_computing_molecular_graphics 'SHELXTL, Bruker'
_computing_publication_material 'Bruker SHELXTL'
_computing_structure_refinement 'SHELXL-97 (Sheldrick, 1997)'
_computing_structure_solution 'SHELXS-97 (Sheldrick, 1990)'
_diffrn_ambient_temperature 173(2)
_diffrn_measured_fraction_theta_full 0.999
_diffrn_measured_fraction_theta_max 0.999
_diffrn_measurement_device_type 'Bruker APEX II Platform CCD'
_diffrn_measurement_method 'area detector, omega scans per phi'
_diffrn_radiation_monochromator graphite
_diffrn_radiation_source 'normal-focus sealed tube'
_diffrn_radiation_type MoK\a
_diffrn_radiation_wavelength 0.71073
_diffrn_reflns_av_R_equivalents 0.0520
_diffrn_reflns_av_sigmaI/netI 0.0422
_diffrn_reflns_limit_h_max 24
_diffrn_reflns_limit_h_min -24
_diffrn_reflns_limit_k_max 30
_diffrn_reflns_limit_k_min -30
_diffrn_reflns_limit_l_max 13
_diffrn_reflns_limit_l_min -13
_diffrn_reflns_number 50613
_diffrn_reflns_theta_full 27.29
_diffrn_reflns_theta_max 27.29
_diffrn_reflns_theta_min 1.37
_diffrn_standards_number 0
_exptl_absorpt_coefficient_mu 0.556
_exptl_absorpt_correction_T_max 0.8969
_exptl_absorpt_correction_T_min 0.7685
_exptl_absorpt_correction_type multi-scan
_exptl_absorpt_process_details 'SADABS, R. Blessing, 1995'
_exptl_crystal_colour Orange
_exptl_crystal_density_diffrn 1.459
_exptl_crystal_density_method 'not measured'
_exptl_crystal_description Block
_exptl_crystal_F_000 2056
_exptl_crystal_size_max 0.50
_exptl_crystal_size_mid 0.20
_exptl_crystal_size_min 0.20
_refine_diff_density_max 0.405
_refine_diff_density_min -0.340
_refine_diff_density_rms 0.054
_refine_ls_abs_structure_details 'Flack H D (1983), Acta Cryst. A39, 876-881'
_refine_ls_abs_structure_Flack -0.053(16)
_refine_ls_extinction_method none
_refine_ls_goodness_of_fit_ref 1.034
_refine_ls_hydrogen_treatment constr
_refine_ls_matrix_type full
_refine_ls_number_parameters 586
_refine_ls_number_reflns 10213
_refine_ls_number_restraints 1
_refine_ls_restrained_S_all 1.034
_refine_ls_R_factor_all 0.0391
_refine_ls_R_factor_gt 0.0311
_refine_ls_shift/su_max 0.001
_refine_ls_shift/su_mean 0.000
_refine_ls_structure_factor_coef Fsqd
_refine_ls_weighting_details 'calc w=1/[\s^2^(Fo^2^)+(0.0254P)^2^+1.0900P] where P=(Fo^2^+2Fc^2^)/3'
_refine_ls_weighting_scheme calc
_refine_ls_wR_factor_gt 0.0627
_refine_ls_wR_factor_ref 0.0658
_reflns_number_gt 8934
_reflns_number_total 10213
_reflns_threshold_expression >2sigma(I)
_cod_data_source_file jo6b03011_si_002.cif
_cod_data_source_block 12246c
_cod_depositor_comments
;
The following automatic conversions were performed:

'_symmetry_cell_setting' value 'Orthorhombic' changed to
'orthorhombic' according to
/home/data/users/saulius/crontab/automatic-downloads/rss-feeds/ACS/lib/dictionaries/cif_core.dic
dictionary named 'cif_core.dic' version 2.4.2 from 2011-04-26.

Automatic conversion script
Id: cif_fix_values 4973 2017-02-22 13:04:09Z antanas 

 Adding full bibliography for 4032206.cif.
;
_cod_original_sg_symbol_H-M Pna2(1)
_cod_database_code 4032206

loop_
_symmetry_equiv_pos_as_xyz
'x, y, z'
'-x, -y, z+1/2'
'-x+1/2, y+1/2, z+1/2'
'x+1/2, -y+1/2, z'

loop_
_atom_site_label
_atom_site_type_symbol
_atom_site_fract_x
_atom_site_fract_y
_atom_site_fract_z
_atom_site_U_iso_or_equiv
_atom_site_adp_type
_atom_site_occupancy
_atom_site_symmetry_multiplicity
_atom_site_calc_flag
_atom_site_refinement_flags
Rh1 Rh 0.721959(9) 0.568442(7) 0.00155(2) 0.02042(5) Uani 1 1 d .
Cl1 Cl 0.64072(4) 0.56876(3) 0.18191(7) 0.02909(15) Uani 1 1 d .
P1 P 0.69760(4) 0.65688(3) -0.09661(7) 0.02387(15) Uani 1 1 d .
P2 P 0.81070(4) 0.59391(3) 0.14670(7) 0.02199(14) Uani 1 1 d .
O1 O 0.75349(10) 0.48935(8) 0.04575(18) 0.0241(4) Uani 1 1 d .
O2 O 0.73556(11) 0.37046(9) 0.0631(2) 0.0329(5) Uani 1 1 d .
O3 O 0.61813(15) 0.38483(11) 0.3297(3) 0.0603(8) Uani 1 1 d .
O4 O 0.82825(9) 0.50824(7) -0.12858(18) 0.0230(4) Uani 1 1 d .
O5 O 0.78407(9) 0.55780(7) -0.15504(19) 0.0232(4) Uani 1 1 d .
N1 N 0.64386(11) 0.52545(9) -0.1083(2) 0.0254(5) Uani 1 1 d .
C1 C 0.57871(15) 0.54462(13) -0.1083(3) 0.0318(7) Uani 1 1 d .
H1A H 0.5687 0.5770 -0.0564 0.038 Uiso 1 1 calc R
C2 C 0.52337(16) 0.52024(15) -0.1801(3) 0.0406(8) Uani 1 1 d .
H2A H 0.4767 0.5343 -0.1729 0.049 Uiso 1 1 calc R
C3 C 0.53826(16) 0.47626(15) -0.2594(3) 0.0418(8) Uani 1 1 d .
H3A H 0.5023 0.4606 -0.3135 0.050 Uiso 1 1 calc R
C4 C 0.60635(16) 0.45317(14) -0.2633(3) 0.0331(7) Uani 1 1 d .
C5 C 0.62343(18) 0.40648(14) -0.3447(3) 0.0380(8) Uani 1 1 d .
H5A H 0.5891 0.3915 -0.4034 0.046 Uiso 1 1 calc R
C6 C 0.68834(18) 0.38315(13) -0.3394(3) 0.0383(8) Uani 1 1 d .
H6A H 0.7000 0.3528 -0.3965 0.046 Uiso 1 1 calc R
C7 C 0.73864(17) 0.40389(12) -0.2490(3) 0.0309(7) Uani 1 1 d .
H7A H 0.7830 0.3857 -0.2433 0.037 Uiso 1 1 calc R
C8 C 0.72577(14) 0.44949(12) -0.1691(3) 0.0253(6) Uani 1 1 d .
C9 C 0.65899(14) 0.47699(12) -0.1797(3) 0.0257(6) Uani 1 1 d .
C10 C 0.78259(14) 0.46790(11) -0.0684(3) 0.0223(6) Uani 1 1 d .
C11 C 0.83281(14) 0.41965(10) -0.0295(3) 0.0242(6) Uani 1 1 d .
C12 C 0.90409(15) 0.42189(12) -0.0555(3) 0.0342(7) Uani 1 1 d .
H12A H 0.9224 0.4526 -0.1048 0.041 Uiso 1 1 calc R
C13 C 0.94952(16) 0.38023(13) -0.0113(4) 0.0466(8) Uani 1 1 d .
H13A H 0.9984 0.3826 -0.0298 0.056 Uiso 1 1 calc R
C14 C 0.92354(19) 0.33569(14) 0.0590(4) 0.0505(10) Uani 1 1 d .
H14A H 0.9545 0.3070 0.0890 0.061 Uiso 1 1 calc R
C15 C 0.85212(19) 0.33216(13) 0.0867(4) 0.0437(8) Uani 1 1 d .
H15A H 0.8341 0.3013 0.1360 0.052 Uiso 1 1 calc R
C16 C 0.80770(15) 0.37388(12) 0.0422(3) 0.0289(7) Uani 1 1 d .
C17 C 0.71434(17) 0.36102(15) 0.1956(3) 0.0431(8) Uani 1 1 d .
H17A H 0.7480 0.3794 0.2569 0.052 Uiso 1 1 calc R
H17B H 0.7144 0.3201 0.2144 0.052 Uiso 1 1 calc R
C18 C 0.64088(18) 0.38478(13) 0.2179(3) 0.0385(8) Uani 1 1 d .
C19 C 0.60179(17) 0.40728(15) 0.1033(3) 0.0442(8) Uani 1 1 d .
H19A H 0.5557 0.4210 0.1326 0.066 Uiso 1 1 calc R
H19B H 0.5953 0.3774 0.0373 0.066 Uiso 1 1 calc R
H19C H 0.6284 0.4384 0.0636 0.066 Uiso 1 1 calc R
C20 C 0.65075(13) 0.71418(11) -0.0134(3) 0.0276(6) Uani 1 1 d .
C21 C 0.60426(17) 0.70347(15) 0.0885(4) 0.0456(9) Uani 1 1 d .
H21A H 0.5957 0.6657 0.1150 0.055 Uiso 1 1 calc R
C22 C 0.5698(2) 0.74711(17) 0.1529(4) 0.0640(12) Uani 1 1 d .
H22A H 0.5384 0.7391 0.2236 0.077 Uiso 1 1 calc R
C23 C 0.5811(2) 0.80248(16) 0.1144(4) 0.0580(11) Uani 1 1 d .
H23A H 0.5581 0.8324 0.1593 0.070 Uiso 1 1 calc R
C24 C 0.62540(17) 0.81338(13) 0.0117(5) 0.0507(9) Uani 1 1 d .
H24A H 0.6326 0.8511 -0.0165 0.061 Uiso 1 1 calc R
C25 C 0.65993(16) 0.77021(13) -0.0516(3) 0.0386(8) Uani 1 1 d .
H25A H 0.6908 0.7787 -0.1230 0.046 Uiso 1 1 calc R
C26 C 0.64908(14) 0.64768(12) -0.2532(3) 0.0265(6) Uani 1 1 d .
C27 C 0.66977(14) 0.60547(12) -0.3403(3) 0.0286(6) Uani 1 1 d .
H27A H 0.7064 0.5804 -0.3155 0.034 Uiso 1 1 calc R
C28 C 0.63774(16) 0.59942(13) -0.4625(3) 0.0345(7) Uani 1 1 d .
H28A H 0.6527 0.5707 -0.5216 0.041 Uiso 1 1 calc R
C29 C 0.58386(15) 0.63532(13) -0.4985(4) 0.0412(7) Uani 1 1 d .
H29A H 0.5621 0.6316 -0.5827 0.049 Uiso 1 1 calc R
C30 C 0.56190(18) 0.67637(14) -0.4125(3) 0.0438(8) Uani 1 1 d .
H30A H 0.5242 0.7005 -0.4370 0.053 Uiso 1 1 calc R
C31 C 0.59421(15) 0.68301(13) -0.2896(3) 0.0343(7) Uani 1 1 d .
H31A H 0.5787 0.7117 -0.2308 0.041 Uiso 1 1 calc R
C32 C 0.77842(14) 0.69274(11) -0.1538(3) 0.0271(6) Uani 1 1 d .
C33 C 0.80712(16) 0.68210(13) -0.2775(3) 0.0317(7) Uani 1 1 d .
H33A H 0.7829 0.6584 -0.3381 0.038 Uiso 1 1 calc R
C34 C 0.87147(16) 0.70609(14) -0.3137(4) 0.0405(8) Uani 1 1 d .
H34A H 0.8910 0.6983 -0.3984 0.049 Uiso 1 1 calc R
C35 C 0.90625(17) 0.74059(14) -0.2277(4) 0.0447(9) Uani 1 1 d .
H35A H 0.9502 0.7565 -0.2521 0.054 Uiso 1 1 calc R
C36 C 0.87739(16) 0.75238(13) -0.1049(4) 0.0389(8) Uani 1 1 d .
H36A H 0.9014 0.7767 -0.0455 0.047 Uiso 1 1 calc R
C37 C 0.81369(15) 0.72886(12) -0.0680(3) 0.0309(7) Uani 1 1 d .
H37A H 0.7940 0.7374 0.0162 0.037 Uiso 1 1 calc R
C38 C 0.80882(14) 0.55672(12) 0.3064(3) 0.0252(6) Uani 1 1 d .
C39 C 0.77372(15) 0.50626(12) 0.3251(3) 0.0298(6) Uani 1 1 d .
H39A H 0.7496 0.4890 0.2534 0.036 Uiso 1 1 calc R
C40 C 0.77391(16) 0.48123(13) 0.4487(3) 0.0345(7) Uani 1 1 d .
H40A H 0.7492 0.4469 0.4616 0.041 Uiso 1 1 calc R
C41 C 0.80917(16) 0.50510(13) 0.5532(3) 0.0343(7) Uani 1 1 d .
H41A H 0.8091 0.4874 0.6376 0.041 Uiso 1 1 calc R
C42 C 0.84447(16) 0.55473(13) 0.5347(3) 0.0334(8) Uani 1 1 d .
H42A H 0.8694 0.5713 0.6065 0.040 Uiso 1 1 calc R
C43 C 0.84411(15) 0.58053(12) 0.4142(3) 0.0300(7) Uani 1 1 d .
H43A H 0.8682 0.6152 0.4033 0.036 Uiso 1 1 calc R
C44 C 0.81329(15) 0.66541(12) 0.2124(3) 0.0275(6) Uani 1 1 d .
C45 C 0.75247(18) 0.68599(13) 0.2719(3) 0.0341(7) Uani 1 1 d .
H45A H 0.7101 0.6649 0.2663 0.041 Uiso 1 1 calc R
C46 C 0.75288(19) 0.73658(14) 0.3390(4) 0.0446(8) Uani 1 1 d .
H46A H 0.7111 0.7500 0.3798 0.054 Uiso 1 1 calc R
C47 C 0.81404(19) 0.76774(14) 0.3468(4) 0.0465(9) Uani 1 1 d .
H47A H 0.8144 0.8028 0.3921 0.056 Uiso 1 1 calc R
C48 C 0.87469(18) 0.74771(14) 0.2884(4) 0.0421(8) Uani 1 1 d .
H48A H 0.9169 0.7690 0.2957 0.051 Uiso 1 1 calc R
C49 C 0.87552(16) 0.69749(13) 0.2197(3) 0.0338(7) Uani 1 1 d .
H49A H 0.9174 0.6848 0.1780 0.041 Uiso 1 1 calc R
C50 C 0.89857(14) 0.58039(11) 0.0821(3) 0.0242(6) Uani 1 1 d .
C51 C 0.94551(15) 0.54527(13) 0.1485(3) 0.0332(7) Uani 1 1 d .
H51A H 0.9329 0.5293 0.2314 0.040 Uiso 1 1 calc R
C52 C 1.01045(16) 0.53379(13) 0.0932(3) 0.0386(8) Uani 1 1 d .
H52A H 1.0426 0.5102 0.1392 0.046 Uiso 1 1 calc R
C53 C 1.02917(15) 0.55606(12) -0.0276(3) 0.0360(8) Uani 1 1 d .
H53A H 1.0736 0.5473 -0.0653 0.043 Uiso 1 1 calc R
C54 C 0.98325(15) 0.59118(12) -0.0940(3) 0.0333(7) Uani 1 1 d .
H54A H 0.9964 0.6071 -0.1767 0.040 Uiso 1 1 calc R
C55 C 0.91804(15) 0.60308(12) -0.0396(3) 0.0282(7) Uani 1 1 d .
H55A H 0.8863 0.6269 -0.0858 0.034 Uiso 1 1 calc R

loop_
_atom_site_aniso_label
_atom_site_aniso_U_11
_atom_site_aniso_U_22
_atom_site_aniso_U_33
_atom_site_aniso_U_23
_atom_site_aniso_U_13
_atom_site_aniso_U_12
Rh1 0.01915(9) 0.02119(9) 0.02091(9) 0.00129(11) -0.00017(11) 0.00049(8)
Cl1 0.0238(3) 0.0362(4) 0.0272(4) 0.0017(3) 0.0050(3) -0.0006(3)
P1 0.0233(3) 0.0240(4) 0.0243(4) 0.0018(3) 0.0013(3) 0.0036(3)
P2 0.0220(3) 0.0212(3) 0.0228(4) -0.0004(3) 0.0000(3) 0.0007(3)
O1 0.0260(10) 0.0229(10) 0.0233(10) 0.0021(8) -0.0004(8) 0.0032(8)
O2 0.0373(12) 0.0322(11) 0.0293(11) 0.0047(9) -0.0018(9) -0.0055(9)
O3 0.077(2) 0.0659(19) 0.0378(15) 0.0068(14) 0.0172(14) 0.0162(15)
O4 0.0244(10) 0.0183(9) 0.0264(11) 0.0018(8) 0.0005(8) 0.0022(7)
O5 0.0241(10) 0.0224(10) 0.0231(10) 0.0014(8) 0.0009(8) 0.0080(8)
N1 0.0228(12) 0.0289(13) 0.0244(12) 0.0051(10) -0.0003(10) -0.0008(10)
C1 0.0272(15) 0.0379(16) 0.0302(16) 0.0054(14) 0.0001(13) 0.0007(13)
C2 0.0221(16) 0.059(2) 0.0410(19) 0.0111(17) -0.0033(14) -0.0012(14)
C3 0.0311(18) 0.053(2) 0.041(2) 0.0076(17) -0.0138(15) -0.0112(16)
C4 0.0321(17) 0.0397(17) 0.0276(16) 0.0041(14) -0.0065(13) -0.0089(14)
C5 0.045(2) 0.0402(18) 0.0285(18) 0.0003(15) -0.0085(15) -0.0154(16)
C6 0.055(2) 0.0335(17) 0.0258(17) -0.0036(14) -0.0028(15) -0.0117(16)
C7 0.0414(18) 0.0250(15) 0.0262(16) 0.0014(13) 0.0002(13) -0.0052(13)
C8 0.0288(15) 0.0260(14) 0.0209(14) 0.0032(11) -0.0013(12) -0.0052(12)
C9 0.0269(15) 0.0283(15) 0.0218(14) 0.0057(12) -0.0025(12) -0.0065(12)
C10 0.0264(15) 0.0216(14) 0.0190(14) -0.0017(11) -0.0019(11) 0.0013(11)
C11 0.0296(14) 0.0199(13) 0.0231(18) -0.0039(10) -0.0037(11) 0.0023(10)
C12 0.0316(16) 0.0285(16) 0.0426(18) -0.0008(13) -0.0010(14) 0.0046(12)
C13 0.0313(15) 0.0445(18) 0.064(2) 0.004(2) 0.002(2) 0.0109(13)
C14 0.047(2) 0.0384(19) 0.066(3) 0.0115(18) -0.0056(18) 0.0161(16)
C15 0.050(2) 0.0310(17) 0.050(2) 0.0105(16) -0.0032(17) 0.0050(15)
C16 0.0276(15) 0.0282(15) 0.0308(17) -0.0048(12) -0.0028(12) 0.0010(12)
C17 0.050(2) 0.048(2) 0.0316(18) 0.0062(15) 0.0027(16) -0.0002(16)
C18 0.048(2) 0.0298(17) 0.038(2) 0.0015(14) 0.0043(16) -0.0032(15)
C19 0.0344(18) 0.058(2) 0.040(2) 0.0047(18) 0.0018(15) 0.0003(16)
C20 0.0283(13) 0.0270(13) 0.0276(17) 0.0002(14) 0.0000(14) 0.0100(10)
C21 0.045(2) 0.0410(19) 0.051(2) 0.0111(17) 0.0164(17) 0.0151(16)
C22 0.059(3) 0.065(3) 0.067(3) 0.010(2) 0.033(2) 0.026(2)
C23 0.054(2) 0.053(2) 0.067(3) -0.008(2) 0.010(2) 0.0294(19)
C24 0.0507(19) 0.0327(16) 0.069(2) -0.003(2) 0.008(2) 0.0131(14)
C25 0.0374(18) 0.0341(17) 0.0443(19) 0.0027(14) 0.0072(14) 0.0075(14)
C26 0.0254(15) 0.0289(15) 0.0251(15) 0.0040(12) 0.0021(12) 0.0022(12)
C27 0.0260(14) 0.0302(15) 0.0295(16) 0.0063(13) 0.0027(13) 0.0059(12)
C28 0.0389(17) 0.0361(16) 0.0286(18) -0.0022(12) 0.0000(13) 0.0031(13)
C29 0.0409(16) 0.0534(18) 0.0294(15) -0.002(2) -0.0052(19) 0.0056(14)
C30 0.0393(19) 0.046(2) 0.046(2) -0.0011(17) -0.0152(16) 0.0161(15)
C31 0.0293(16) 0.0350(17) 0.0386(19) 0.0005(14) -0.0018(13) 0.0070(13)
C32 0.0266(14) 0.0215(14) 0.0333(16) 0.0053(12) 0.0018(13) 0.0055(12)
C33 0.0359(17) 0.0291(16) 0.0302(17) 0.0018(13) 0.0056(14) 0.0021(14)
C34 0.0370(18) 0.0426(19) 0.042(2) 0.0077(16) 0.0122(15) 0.0020(15)
C35 0.0353(19) 0.042(2) 0.057(2) 0.0133(18) 0.0064(17) -0.0099(16)
C36 0.0382(18) 0.0313(17) 0.047(2) 0.0056(16) -0.0037(16) -0.0072(14)
C37 0.0334(17) 0.0260(15) 0.0333(17) 0.0044(13) 0.0009(13) 0.0021(12)
C38 0.0202(14) 0.0295(16) 0.0260(15) 0.0038(12) -0.0002(12) 0.0048(11)
C39 0.0332(16) 0.0305(16) 0.0257(15) -0.0009(13) -0.0021(13) 0.0001(13)
C40 0.0362(17) 0.0362(17) 0.0312(16) 0.0082(14) 0.0029(13) -0.0025(14)
C41 0.0333(17) 0.0415(18) 0.0280(16) 0.0033(14) 0.0008(14) 0.0090(15)
C42 0.0345(16) 0.0369(17) 0.0290(19) -0.0063(12) -0.0026(12) 0.0101(13)
C43 0.0286(16) 0.0302(16) 0.0311(17) -0.0020(13) -0.0026(13) 0.0042(12)
C44 0.0301(16) 0.0258(15) 0.0265(16) -0.0008(12) -0.0015(13) 0.0035(13)
C45 0.0322(16) 0.0313(17) 0.039(2) -0.0002(14) 0.0012(15) 0.0035(14)
C46 0.049(2) 0.0350(18) 0.050(2) -0.0066(16) 0.0053(18) 0.0120(16)
C47 0.067(2) 0.0259(17) 0.046(2) -0.0085(15) -0.0037(19) 0.0024(16)
C48 0.046(2) 0.0313(18) 0.049(2) -0.0055(16) -0.0021(17) -0.0059(15)
C49 0.0323(17) 0.0288(16) 0.0403(19) -0.0021(14) -0.0019(14) -0.0009(13)
C50 0.0210(14) 0.0246(14) 0.0270(16) -0.0048(12) -0.0008(12) -0.0007(11)
C51 0.0319(16) 0.0366(17) 0.0311(17) 0.0019(14) 0.0014(14) 0.0069(13)
C52 0.0291(17) 0.0434(19) 0.043(2) 0.0038(16) -0.0037(15) 0.0131(14)
C53 0.0237(14) 0.0395(17) 0.045(2) -0.0069(14) 0.0037(13) 0.0031(12)
C54 0.0314(16) 0.0335(16) 0.0351(17) 0.0049(14) 0.0038(14) -0.0035(13)
C55 0.0253(15) 0.0276(15) 0.0318(17) 0.0029(12) 0.0002(11) 0.0018(12)

loop_
_atom_type_symbol
_atom_type_description
_atom_type_scat_dispersion_real
_atom_type_scat_dispersion_imag
_atom_type_scat_source
C C 0.0033 0.0016 'International Tables Vol C Tables 4.2.6.8 and 6.1.1.4'
H H 0.0000 0.0000 'International Tables Vol C Tables 4.2.6.8 and 6.1.1.4'
N N 0.0061 0.0033 'International Tables Vol C Tables 4.2.6.8 and 6.1.1.4'
O O 0.0106 0.0060 'International Tables Vol C Tables 4.2.6.8 and 6.1.1.4'
P P 0.1023 0.0942 'International Tables Vol C Tables 4.2.6.8 and 6.1.1.4'
Cl Cl 0.1484 0.1585 'International Tables Vol C Tables 4.2.6.8 and 6.1.1.4'
Rh Rh -1.1178 0.9187 'International Tables Vol C Tables 4.2.6.8 and 6.1.1.4'

loop_
_geom_angle_atom_site_label_1
_geom_angle_atom_site_label_2
_geom_angle_atom_site_label_3
_geom_angle
O5 Rh1 O1 83.18(7)
O5 Rh1 N1 86.50(8)
O1 Rh1 N1 82.80(8)
O5 Rh1 P2 95.94(6)
O1 Rh1 P2 83.54(6)
N1 Rh1 P2 165.73(6)
O5 Rh1 P1 84.06(5)
O1 Rh1 P1 167.03(6)
N1 Rh1 P1 94.14(6)
P2 Rh1 P1 100.08(3)
O5 Rh1 Cl1 172.05(6)
O1 Rh1 Cl1 91.52(6)
N1 Rh1 Cl1 86.96(6)
P2 Rh1 Cl1 89.31(3)
P1 Rh1 Cl1 100.93(3)
C20 P1 C26 103.77(13)
C20 P1 C32 101.81(13)
C26 P1 C32 101.69(13)
C20 P1 Rh1 124.27(10)
C26 P1 Rh1 110.56(9)
C32 P1 Rh1 112.15(9)
C50 P2 C44 105.64(13)
C50 P2 C38 104.29(13)
C44 P2 C38 97.44(13)
C50 P2 Rh1 113.30(9)
C44 P2 Rh1 119.55(9)
C38 P2 Rh1 114.52(9)
C10 O1 Rh1 106.20(15)
C16 O2 C17 115.7(2)
C10 O4 O5 105.52(17)
O4 O5 Rh1 107.25(13)
C1 N1 C9 118.7(2)
C1 N1 Rh1 119.5(2)
C9 N1 Rh1 121.81(17)
N1 C1 C2 124.2(3)
N1 C1 H1A 117.9
C2 C1 H1A 117.9
C3 C2 C1 118.0(3)
C3 C2 H2A 121.0
C1 C2 H2A 121.0
C2 C3 C4 120.9(3)
C2 C3 H3A 119.6
C4 C3 H3A 119.6
C3 C4 C5 122.2(3)
C3 C4 C9 118.3(3)
C5 C4 C9 119.5(3)
C6 C5 C4 120.4(3)
C6 C5 H5A 119.8
C4 C5 H5A 119.8
C5 C6 C7 120.1(3)
C5 C6 H6A 120.0
C7 C6 H6A 120.0
C8 C7 C6 122.3(3)
C8 C7 H7A 118.8
C6 C7 H7A 118.8
C7 C8 C9 118.3(3)
C7 C8 C10 119.0(3)
C9 C8 C10 122.6(2)
N1 C9 C4 119.4(3)
N1 C9 C8 121.5(2)
C4 C9 C8 119.0(3)
O1 C10 O4 110.6(2)
O1 C10 C11 108.1(2)
O4 C10 C11 103.4(2)
O1 C10 C8 112.0(2)
O4 C10 C8 109.5(2)
C11 C10 C8 112.9(2)
C12 C11 C16 117.8(3)
C12 C11 C10 122.0(2)
C16 C11 C10 120.1(2)
C11 C12 C13 121.4(3)
C11 C12 H12A 119.3
C13 C12 H12A 119.3
C14 C13 C12 119.6(3)
C14 C13 H13A 120.2
C12 C13 H13A 120.2
C13 C14 C15 120.3(3)
C13 C14 H14A 119.8
C15 C14 H14A 119.8
C16 C15 C14 119.3(3)
C16 C15 H15A 120.3
C14 C15 H15A 120.3
C15 C16 O2 120.9(3)
C15 C16 C11 121.5(3)
O2 C16 C11 117.6(2)
O2 C17 C18 110.0(3)
O2 C17 H17A 109.7
C18 C17 H17A 109.7
O2 C17 H17B 109.7
C18 C17 H17B 109.7
H17A C17 H17B 108.2
O3 C18 C19 123.5(3)
O3 C18 C17 117.8(3)
C19 C18 C17 118.7(3)
C18 C19 H19A 109.5
C18 C19 H19B 109.5
H19A C19 H19B 109.5
C18 C19 H19C 109.5
H19A C19 H19C 109.5
H19B C19 H19C 109.5
C21 C20 C25 117.5(3)
C21 C20 P1 121.1(2)
C25 C20 P1 121.4(2)
C20 C21 C22 120.9(3)
C20 C21 H21A 119.6
C22 C21 H21A 119.6
C21 C22 C23 120.3(3)
C21 C22 H22A 119.8
C23 C22 H22A 119.8
C24 C23 C22 119.3(3)
C24 C23 H23A 120.4
C22 C23 H23A 120.4
C23 C24 C25 120.5(3)
C23 C24 H24A 119.8
C25 C24 H24A 119.8
C24 C25 C20 121.6(3)
C24 C25 H25A 119.2
C20 C25 H25A 119.2
C31 C26 C27 118.8(3)
C31 C26 P1 122.1(2)
C27 C26 P1 119.1(2)
C28 C27 C26 121.0(3)
C28 C27 H27A 119.5
C26 C27 H27A 119.5
C29 C28 C27 119.8(3)
C29 C28 H28A 120.1
C27 C28 H28A 120.1
C30 C29 C28 120.0(3)
C30 C29 H29A 120.0
C28 C29 H29A 120.0
C29 C30 C31 120.7(3)
C29 C30 H30A 119.7
C31 C30 H30A 119.7
C26 C31 C30 119.9(3)
C26 C31 H31A 120.0
C30 C31 H31A 120.0
C33 C32 C37 118.9(3)
C33 C32 P1 121.6(2)
C37 C32 P1 119.3(2)
C32 C33 C34 120.4(3)
C32 C33 H33A 119.8
C34 C33 H33A 119.8
C35 C34 C33 120.2(3)
C35 C34 H34A 119.9
C33 C34 H34A 119.9
C34 C35 C36 119.9(3)
C34 C35 H35A 120.0
C36 C35 H35A 120.0
C35 C36 C37 120.4(3)
C35 C36 H36A 119.8
C37 C36 H36A 119.8
C36 C37 C32 120.2(3)
C36 C37 H37A 119.9
C32 C37 H37A 119.9
C39 C38 C43 118.4(3)
C39 C38 P2 123.0(2)
C43 C38 P2 118.6(2)
C40 C39 C38 119.6(3)
C40 C39 H39A 120.2
C38 C39 H39A 120.2
C41 C40 C39 121.1(3)
C41 C40 H40A 119.4
C39 C40 H40A 119.4
C42 C41 C40 119.4(3)
C42 C41 H41A 120.3
C40 C41 H41A 120.3
C43 C42 C41 120.4(3)
C43 C42 H42A 119.8
C41 C42 H42A 119.8
C42 C43 C38 121.0(3)
C42 C43 H43A 119.5
C38 C43 H43A 119.5
C45 C44 C49 119.0(3)
C45 C44 P2 117.5(2)
C49 C44 P2 123.1(2)
C46 C45 C44 120.9(3)
C46 C45 H45A 119.6
C44 C45 H45A 119.6
C45 C46 C47 120.0(3)
C45 C46 H46A 120.0
C47 C46 H46A 120.0
C48 C47 C46 119.6(3)
C48 C47 H47A 120.2
C46 C47 H47A 120.2
C47 C48 C49 121.5(3)
C47 C48 H48A 119.2
C49 C48 H48A 119.2
C48 C49 C44 119.0(3)
C48 C49 H49A 120.5
C44 C49 H49A 120.5
C55 C50 C51 119.1(3)
C55 C50 P2 119.4(2)
C51 C50 P2 121.4(2)
C52 C51 C50 119.8(3)
C52 C51 H51A 120.1
C50 C51 H51A 120.1
C53 C52 C51 120.9(3)
C53 C52 H52A 119.6
C51 C52 H52A 119.6
C52 C53 C54 119.9(3)
C52 C53 H53A 120.0
C54 C53 H53A 120.0
C53 C54 C55 119.8(3)
C53 C54 H54A 120.1
C55 C54 H54A 120.1
C54 C55 C50 120.6(3)
C54 C55 H55A 119.7
C50 C55 H55A 119.7

loop_
_geom_bond_atom_site_label_1
_geom_bond_atom_site_label_2
_geom_bond_distance
Rh1 O5 1.9883(18)
Rh1 O1 2.0220(18)
Rh1 N1 2.115(2)
Rh1 P2 2.3140(7)
Rh1 P1 2.3685(7)
Rh1 Cl1 2.3863(7)
P1 C20 1.830(3)
P1 C26 1.842(3)
P1 C32 1.849(3)
P2 C50 1.821(3)
P2 C44 1.824(3)
P2 C38 1.838(3)
O1 C10 1.375(3)
O2 C16 1.389(3)
O2 C17 1.414(4)
O3 C18 1.208(4)
O4 C10 1.428(3)
O4 O5 1.471(2)
N1 C1 1.319(3)
N1 C9 1.389(4)
C1 C2 1.402(4)
C1 H1A 0.9500
C2 C3 1.346(5)
C2 H2A 0.9500
C3 C4 1.406(4)
C3 H3A 0.9500
C4 C5 1.418(5)
C4 C9 1.426(4)
C5 C6 1.353(5)
C5 H5A 0.9500
C6 C7 1.409(4)
C6 H6A 0.9500
C7 C8 1.372(4)
C7 H7A 0.9500
C8 C9 1.431(4)
C8 C10 1.546(4)
C10 C11 1.542(4)
C11 C12 1.381(4)
C11 C16 1.390(4)
C12 C13 1.387(4)
C12 H12A 0.9500
C13 C14 1.366(5)
C13 H13A 0.9500
C14 C15 1.388(5)
C14 H14A 0.9500
C15 C16 1.377(4)
C15 H15A 0.9500
C17 C18 1.522(5)
C17 H17A 0.9900
C17 H17B 0.9900
C18 C19 1.475(5)
C19 H19A 0.9800
C19 H19B 0.9800
C19 H19C 0.9800
C20 C21 1.380(4)
C20 C25 1.397(4)
C21 C22 1.388(5)
C21 H21A 0.9500
C22 C23 1.388(5)
C22 H22A 0.9500
C23 C24 1.360(6)
C23 H23A 0.9500
C24 C25 1.375(4)
C24 H24A 0.9500
C25 H25A 0.9500
C26 C31 1.388(4)
C26 C27 1.390(4)
C27 C28 1.383(4)
C27 H27A 0.9500
C28 C29 1.381(4)
C28 H28A 0.9500
C29 C30 1.370(5)
C29 H29A 0.9500
C30 C31 1.393(4)
C30 H30A 0.9500
C31 H31A 0.9500
C32 C33 1.385(4)
C32 C37 1.391(4)
C33 C34 1.397(4)
C33 H33A 0.9500
C34 C35 1.364(5)
C34 H34A 0.9500
C35 C36 1.384(5)
C35 H35A 0.9500
C36 C37 1.384(4)
C36 H36A 0.9500
C37 H37A 0.9500
C38 C39 1.385(4)
C38 C43 1.397(4)
C39 C40 1.382(4)
C39 H39A 0.9500
C40 C41 1.372(4)
C40 H40A 0.9500
C41 C42 1.369(4)
C41 H41A 0.9500
C42 C43 1.362(4)
C42 H42A 0.9500
C43 H43A 0.9500
C44 C45 1.391(4)
C44 C49 1.409(4)
C45 C46 1.379(4)
C45 H45A 0.9500
C46 C47 1.380(5)
C46 H46A 0.9500
C47 C48 1.379(5)
C47 H47A 0.9500
C48 C49 1.380(4)
C48 H48A 0.9500
C49 H49A 0.9500
C50 C55 1.391(4)
C50 C51 1.393(4)
C51 C52 1.381(4)
C51 H51A 0.9500
C52 C53 1.375(5)
C52 H52A 0.9500
C53 C54 1.381(4)
C53 H53A 0.9500
C54 C55 1.384(4)
C54 H54A 0.9500
C55 H55A 0.9500

loop_
_geom_torsion_atom_site_label_1
_geom_torsion_atom_site_label_2
_geom_torsion_atom_site_label_3
_geom_torsion_atom_site_label_4
_geom_torsion
O5 Rh1 P1 C20 -168.67(12)
O1 Rh1 P1 C20 -178.9(3)
N1 Rh1 P1 C20 105.29(12)
P2 Rh1 P1 C20 -73.67(11)
Cl1 Rh1 P1 C20 17.59(11)
O5 Rh1 P1 C26 67.06(11)
O1 Rh1 P1 C26 56.8(3)
N1 Rh1 P1 C26 -18.98(12)
P2 Rh1 P1 C26 162.06(10)
Cl1 Rh1 P1 C26 -106.68(10)
O5 Rh1 P1 C32 -45.67(12)
O1 Rh1 P1 C32 -55.9(3)
N1 Rh1 P1 C32 -131.70(12)
P2 Rh1 P1 C32 49.34(11)
Cl1 Rh1 P1 C32 140.60(11)
O5 Rh1 P2 C50 -12.41(11)
O1 Rh1 P2 C50 70.00(11)
N1 Rh1 P2 C50 86.8(3)
P1 Rh1 P2 C50 -97.41(10)
Cl1 Rh1 P2 C50 161.61(10)
O5 Rh1 P2 C44 113.15(12)
O1 Rh1 P2 C44 -164.44(12)
N1 Rh1 P2 C44 -147.6(3)
P1 Rh1 P2 C44 28.15(11)
Cl1 Rh1 P2 C44 -72.83(11)
O5 Rh1 P2 C38 -131.88(11)
O1 Rh1 P2 C38 -49.47(11)
N1 Rh1 P2 C38 -32.7(3)
P1 Rh1 P2 C38 143.12(10)
Cl1 Rh1 P2 C38 42.14(10)
O5 Rh1 O1 C10 -15.69(16)
N1 Rh1 O1 C10 71.63(17)
P2 Rh1 O1 C10 -112.49(16)
P1 Rh1 O1 C10 -5.4(4)
Cl1 Rh1 O1 C10 158.37(16)
C10 O4 O5 Rh1 41.18(19)
O1 Rh1 O5 O4 -14.51(13)
N1 Rh1 O5 O4 -97.66(13)
P2 Rh1 O5 O4 68.23(12)
P1 Rh1 O5 O4 167.80(13)
Cl1 Rh1 O5 O4 -62.9(4)
O5 Rh1 N1 C1 -136.5(2)
O1 Rh1 N1 C1 139.9(2)
P2 Rh1 N1 C1 123.1(3)
P1 Rh1 N1 C1 -52.8(2)
Cl1 Rh1 N1 C1 48.0(2)
O5 Rh1 N1 C9 44.1(2)
O1 Rh1 N1 C9 -39.4(2)
P2 Rh1 N1 C9 -56.3(4)
P1 Rh1 N1 C9 127.90(19)
Cl1 Rh1 N1 C9 -131.4(2)
C9 N1 C1 C2 -2.3(4)
Rh1 N1 C1 C2 178.4(2)
N1 C1 C2 C3 -3.6(5)
C1 C2 C3 C4 4.1(5)
C2 C3 C4 C5 179.3(3)
C2 C3 C4 C9 0.9(5)
C3 C4 C5 C6 -175.7(3)
C9 C4 C5 C6 2.7(5)
C4 C5 C6 C7 2.3(5)
C5 C6 C7 C8 -3.4(5)
C6 C7 C8 C9 -0.7(4)
C6 C7 C8 C10 177.3(3)
C1 N1 C9 C4 7.4(4)
Rh1 N1 C9 C4 -173.3(2)
C1 N1 C9 C8 -171.1(3)
Rh1 N1 C9 C8 8.3(3)
C3 C4 C9 N1 -6.8(4)
C5 C4 C9 N1 174.8(3)
C3 C4 C9 C8 171.7(3)
C5 C4 C9 C8 -6.7(4)
C7 C8 C9 N1 -175.9(3)
C10 C8 C9 N1 6.2(4)
C7 C8 C9 C4 5.6(4)
C10 C8 C9 C4 -172.3(2)
Rh1 O1 C10 O4 45.0(2)
Rh1 O1 C10 C11 157.53(16)
Rh1 O1 C10 C8 -77.4(2)
O5 O4 C10 O1 -58.7(2)
O5 O4 C10 C11 -174.24(18)
O5 O4 C10 C8 65.2(2)
C7 C8 C10 O1 -146.3(2)
C9 C8 C10 O1 31.6(4)
C7 C8 C10 O4 90.7(3)
C9 C8 C10 O4 -91.5(3)
C7 C8 C10 C11 -23.9(4)
C9 C8 C10 C11 154.0(2)
O1 C10 C11 C12 -117.7(3)
O4 C10 C11 C12 -0.4(3)
C8 C10 C11 C12 117.8(3)
O1 C10 C11 C16 57.7(3)
O4 C10 C11 C16 175.0(2)
C8 C10 C11 C16 -66.8(3)
C16 C11 C12 C13 -0.4(5)
C10 C11 C12 C13 175.1(3)
C11 C12 C13 C14 0.4(6)
C12 C13 C14 C15 -0.3(6)
C13 C14 C15 C16 0.3(6)
C14 C15 C16 O2 177.2(3)
C14 C15 C16 C11 -0.3(5)
C17 O2 C16 C15 52.5(4)
C17 O2 C16 C11 -129.9(3)
C12 C11 C16 C15 0.4(4)
C10 C11 C16 C15 -175.2(3)
C12 C11 C16 O2 -177.2(2)
C10 C11 C16 O2 7.2(4)
C16 O2 C17 C18 153.4(2)
O2 C17 C18 O3 -173.0(3)
O2 C17 C18 C19 6.0(4)
C26 P1 C20 C21 102.1(3)
C32 P1 C20 C21 -152.6(3)
Rh1 P1 C20 C21 -25.1(3)
C26 P1 C20 C25 -77.1(3)
C32 P1 C20 C25 28.2(3)
Rh1 P1 C20 C25 155.7(2)
C25 C20 C21 C22 -2.0(5)
P1 C20 C21 C22 178.8(3)
C20 C21 C22 C23 0.7(6)
C21 C22 C23 C24 1.0(6)
C22 C23 C24 C25 -1.4(6)
C23 C24 C25 C20 0.1(6)
C21 C20 C25 C24 1.5(5)
P1 C20 C25 C24 -179.3(3)
C20 P1 C26 C31 4.6(3)
C32 P1 C26 C31 -100.8(3)
Rh1 P1 C26 C31 140.0(2)
C20 P1 C26 C27 -178.0(2)
C32 P1 C26 C27 76.6(2)
Rh1 P1 C26 C27 -42.7(2)
C31 C26 C27 C28 1.6(4)
P1 C26 C27 C28 -175.8(2)
C26 C27 C28 C29 -0.7(5)
C27 C28 C29 C30 -0.7(5)
C28 C29 C30 C31 1.1(5)
C27 C26 C31 C30 -1.1(4)
P1 C26 C31 C30 176.2(2)
C29 C30 C31 C26 -0.2(5)
C20 P1 C32 C33 -139.4(2)
C26 P1 C32 C33 -32.5(3)
Rh1 P1 C32 C33 85.6(2)
C20 P1 C32 C37 44.4(2)
C26 P1 C32 C37 151.3(2)
Rh1 P1 C32 C37 -90.6(2)
C37 C32 C33 C34 1.8(4)
P1 C32 C33 C34 -174.4(2)
C32 C33 C34 C35 -0.6(5)
C33 C34 C35 C36 -0.7(5)
C34 C35 C36 C37 0.7(5)
C35 C36 C37 C32 0.6(5)
C33 C32 C37 C36 -1.8(4)
P1 C32 C37 C36 174.5(2)
C50 P2 C38 C39 -104.5(2)
C44 P2 C38 C39 147.2(2)
Rh1 P2 C38 C39 19.9(3)
C50 P2 C38 C43 75.8(2)
C44 P2 C38 C43 -32.5(2)
Rh1 P2 C38 C43 -159.78(19)
C43 C38 C39 C40 0.6(4)
P2 C38 C39 C40 -179.1(2)
C38 C39 C40 C41 -0.9(5)
C39 C40 C41 C42 0.3(5)
C40 C41 C42 C43 0.6(5)
C41 C42 C43 C38 -1.0(5)
C39 C38 C43 C42 0.4(4)
P2 C38 C43 C42 -179.9(2)
C50 P2 C44 C45 -178.2(2)
C38 P2 C44 C45 -71.1(3)
Rh1 P2 C44 C45 52.7(3)
C50 P2 C44 C49 -6.1(3)
C38 P2 C44 C49 101.1(3)
Rh1 P2 C44 C49 -135.2(2)
C49 C44 C45 C46 -1.0(5)
P2 C44 C45 C46 171.5(3)
C44 C45 C46 C47 0.5(5)
C45 C46 C47 C48 -0.7(5)
C46 C47 C48 C49 1.3(6)
C47 C48 C49 C44 -1.7(5)
C45 C44 C49 C48 1.5(5)
P2 C44 C49 C48 -170.5(2)
C44 P2 C50 C55 -77.6(2)
C38 P2 C50 C55 -179.8(2)
Rh1 P2 C50 C55 55.1(2)
C44 P2 C50 C51 105.9(2)
C38 P2 C50 C51 3.8(3)
Rh1 P2 C50 C51 -121.4(2)
C55 C50 C51 C52 0.4(4)
P2 C50 C51 C52 176.8(2)
C50 C51 C52 C53 -0.8(5)
C51 C52 C53 C54 1.2(5)
C52 C53 C54 C55 -1.1(5)
C53 C54 C55 C50 0.6(4)
C51 C50 C55 C54 -0.3(4)
P2 C50 C55 C54 -176.8(2)
